data_4063117
_journal_name_full Organometallics
_journal_paper_doi 10.1021/om049897p
_journal_year 2004
_chemical_formula_sum 'C20 H16 N2'
_chemical_formula_weight 284.361
_space_group_IT_number 14
_symmetry_cell_setting monoclinic
_symmetry_space_group_name_Hall '-P 2yn'
_symmetry_space_group_name_H-M 'P 1 21/n 1'
_cell_angle_alpha 90
_cell_angle_beta 90.1409(11)
_cell_angle_gamma 90
_cell_formula_units_Z 8
_cell_length_a 15.1448(6)
_cell_length_b 10.6146(4)
_cell_length_c 18.1560(7)
_cell_measurement_temperature 153(2)
_cell_volume 2918.7(2)
_diffrn_ambient_temperature 153(2)
_exptl_crystal_density_diffrn 1.294
_cod_original_sg_symbol_H-M 'P 21/n'
_cod_database_code 4063117

loop_
_symmetry_equiv_pos_as_xyz
x,y,z
1/2-x,1/2+y,1/2-z
1/2+x,1/2-y,1/2+z
-x,-y,-z

loop_
_atom_site_label
_atom_site_type_symbol
_atom_site_fract_x
_atom_site_fract_y
_atom_site_fract_z
_atom_site_U_iso_or_equiv
_atom_site_adp_type
_atom_site_occupancy
_atom_site_disorder_group
_atom_site_disorder_assembly
C1 C -0.2205(2) 0.5324(4) 0.29093(17) 0.0377(12) Uani 1 0 .
N2 N -0.19593(16) 0.4684(3) 0.22327(12) 0.0304(9) Uani 1 0 .
C3 C -0.21878(17) 0.5157(3) 0.15506(14) 0.0255(9) Uani 1 0 .
C4 C -0.27404(18) 0.6236(3) 0.14982(15) 0.0268(10) Uani 1 0 .
C5 C -0.30029(19) 0.6698(3) 0.08323(16) 0.0276(10) Uani 1 0 .
C6 C -0.27257(18) 0.6131(3) 0.01652(15) 0.0250(9) Uani 1 0 .
C7 C -0.3003(2) 0.6588(3) -0.05330(16) 0.0321(11) Uani 1 0 .
C8 C -0.2703(2) 0.6048(3) -0.11677(16) 0.0356(11) Uani 1 0 .
C9 C -0.2104(2) 0.5049(3) -0.11351(16) 0.0321(10) Uani 1 0 .
C10 C -0.1840(2) 0.4565(3) -0.04718(16) 0.0287(10) Uani 1 0 .
C11 C -0.21508(18) 0.5075(3) 0.02038(14) 0.0235(9) Uani 1 0 .
C12 C -0.18952(17) 0.4576(3) 0.09017(14) 0.0227(9) Uani 1 0 .
C13 C -0.12819(18) 0.3473(3) 0.09311(13) 0.0245(9) Uani 1 0 .
N14 N -0.04700(15) 0.3712(2) 0.11764(12) 0.0285(8) Uani 1 0 .
C15 C 0.0134(2) 0.2754(3) 0.11857(16) 0.0323(11) Uani 1 0 .
C16 C -0.0046(2) 0.1561(3) 0.09625(15) 0.0298(10) Uani 1 0 .
C17 C -0.09032(18) 0.1268(3) 0.07028(13) 0.0254(9) Uani 1 0 .
C18 C -0.1139(2) 0.0055(3) 0.04481(15) 0.0294(10) Uani 1 0 .
C19 C -0.1970(2) -0.0181(3) 0.01940(15) 0.0320(11) Uani 1 0 .
C20 C -0.2610(2) 0.0778(3) 0.01898(15) 0.0307(10) Uani 1 0 .
C21 C -0.2406(2) 0.1962(3) 0.04369(15) 0.0275(10) Uani 1 0 .
C22 C -0.15452(18) 0.2239(3) 0.06924(13) 0.0236(9) Uani 1 0 .
C23 C -0.0261(2) 0.6843(3) 0.09385(17) 0.0316(11) Uani 1 0 .
N24 N 0.00112(16) 0.6278(3) 0.16384(13) 0.0283(9) Uani 1 0 .
C25 C -0.01469(17) 0.6879(3) 0.22994(14) 0.0248(9) Uani 1 0 .
C26 C -0.04524(19) 0.8145(3) 0.23023(16) 0.0303(10) Uani 1 0 .
C27 C -0.0583(2) 0.8780(3) 0.29430(17) 0.0308(10) Uani 1 0 .
C28 C -0.04290(18) 0.8208(3) 0.36321(15) 0.0265(9) Uani 1 0 .
C29 C -0.0564(2) 0.8849(3) 0.43036(17) 0.0322(11) Uani 1 0 .
C30 C -0.0420(2) 0.8278(3) 0.49670(17) 0.0331(11) Uani 1 0 .
C31 C -0.0128(2) 0.7027(3) 0.49844(17) 0.0327(11) Uani 1 0 .
C32 C 0.00154(19) 0.6369(3) 0.43455(16) 0.0291(10) Uani 1 0 .
C33 C -0.01324(17) 0.6933(3) 0.36450(14) 0.0243(9) Uani 1 0 .
C34 C 0.00123(17) 0.6278(3) 0.29683(14) 0.0230(9) Uani 1 0 .
C35 C 0.03697(18) 0.4960(3) 0.29976(13) 0.0242(9) Uani 1 0 .
N36 N -0.01991(15) 0.4006(2) 0.29425(12) 0.0281(8) Uani 1 0 .
C37 C 0.0126(2) 0.2804(3) 0.30032(16) 0.0318(11) Uani 1 0 .
C38 C 0.0990(2) 0.2522(3) 0.31149(15) 0.0302(10) Uani 1 0 .
C39 C 0.16160(19) 0.3507(3) 0.31614(13) 0.0262(10) Uani 1 0 .
C40 C 0.2533(2) 0.3308(3) 0.32525(16) 0.0328(11) Uani 1 0 .
C41 C 0.3104(2) 0.4293(3) 0.32792(16) 0.0363(12) Uani 1 0 .
C42 C 0.2785(2) 0.5539(3) 0.32239(16) 0.0334(11) Uani 1 0 .
C43 C 0.19030(19) 0.5766(3) 0.31411(15) 0.0269(10) Uani 1 0 .
C44 C 0.12983(18) 0.4759(3) 0.30998(13) 0.0231(9) Uani 1 0 .
H45 H -0.1947(18) 0.485(3) 0.3323(14) 0.039(9) Uiso 1 0 .
H46 H -0.2009(19) 0.627(3) 0.2918(15) 0.050(10) Uiso 1 0 .
H47 H -0.2883(18) 0.532(3) 0.2962(13) 0.033(8) Uiso 1 0 .
H48 H -0.1437(17) 0.423(3) 0.2271(13) 0.033(9) Uiso 1 0 .
H49 H -0.2935(16) 0.665(2) 0.1977(13) 0.029(8) Uiso 1 0 .
H50 H -0.3407(16) 0.740(2) 0.0810(12) 0.022(7) Uiso 1 0 .
H51 H -0.3425(17) 0.732(2) -0.0537(13) 0.032(8) Uiso 1 0 .
H52 H -0.2917(17) 0.634(3) -0.1629(14) 0.038(9) Uiso 1 0 .
H53 H -0.1871(17) 0.469(3) -0.1601(14) 0.036(8) Uiso 1 0 .
H54 H -0.1440(15) 0.387(2) -0.0469(12) 0.017(7) Uiso 1 0 .
H55 H 0.0712(17) 0.301(2) 0.1331(13) 0.028(8) Uiso 1 0 .
H56 H 0.0416(16) 0.090(2) 0.0954(13) 0.028(8) Uiso 1 0 .
H57 H -0.0694(16) -0.059(2) 0.0467(12) 0.025(8) Uiso 1 0 .
H58 H -0.2147(16) -0.100(3) 0.0029(12) 0.025(8) Uiso 1 0 .
H59 H -0.3210(16) 0.060(2) 0.0016(12) 0.026(8) Uiso 1 0 .
H60 H -0.2849(17) 0.262(3) 0.0429(13) 0.029(8) Uiso 1 0 .
H61 H 0.0132(17) 0.760(3) 0.0822(13) 0.033(8) Uiso 1 0 .
H62 H -0.0198(17) 0.616(3) 0.0531(14) 0.040(9) Uiso 1 0 .
H63 H -0.0892(17) 0.714(2) 0.0941(13) 0.029(8) Uiso 1 0 .
H64 H -0.0078(19) 0.540(3) 0.1619(15) 0.041(9) Uiso 1 0 .
H65 H -0.0575(16) 0.856(3) 0.1832(13) 0.032(8) Uiso 1 0 .
H66 H -0.0795(16) 0.966(2) 0.2911(12) 0.023(7) Uiso 1 0 .
H67 H -0.0774(17) 0.971(3) 0.4291(14) 0.034(8) Uiso 1 0 .
H68 H -0.0517(17) 0.870(3) 0.5414(13) 0.030(8) Uiso 1 0 .
H69 H -0.0017(16) 0.663(2) 0.5450(13) 0.023(8) Uiso 1 0 .
H70 H 0.0236(15) 0.549(2) 0.4370(12) 0.017(7) Uiso 1 0 .
H71 H -0.0337(17) 0.211(3) 0.2950(13) 0.039(9) Uiso 1 0 .
H72 H 0.1179(16) 0.166(2) 0.3167(12) 0.022(7) Uiso 1 0 .
H73 H 0.2731(17) 0.249(3) 0.3297(13) 0.026(8) Uiso 1 0 .
H74 H 0.3746(17) 0.408(3) 0.3325(13) 0.037(8) Uiso 1 0 .
H75 H 0.3214(17) 0.622(3) 0.3256(13) 0.029(8) Uiso 1 0 .
H76 H 0.1691(16) 0.662(3) 0.3105(12) 0.023(8) Uiso 1 0 .

loop_
_atom_site_aniso_label
_atom_site_aniso_U_11
_atom_site_aniso_U_22
_atom_site_aniso_U_33
_atom_site_aniso_U_12
_atom_site_aniso_U_13
_atom_site_aniso_U_23
C1 0.035(2) 0.057(3) 0.0214(18) 0.0042(19) 0.0035(14) -0.0058(17)
N2 0.0286(16) 0.0412(18) 0.0215(14) 0.0068(13) 0.0011(11) -0.0014(12)
C3 0.0234(17) 0.0280(18) 0.0252(16) -0.0024(14) 0.0001(12) -0.0010(13)
C4 0.0244(17) 0.0300(18) 0.0259(17) -0.0015(14) 0.0031(12) -0.0072(14)
C5 0.0227(17) 0.0233(17) 0.037(2) 0.0020(14) 0.0014(13) -0.0004(14)
C6 0.0247(17) 0.0238(17) 0.0266(17) -0.0029(13) 0.0010(12) 0.0011(13)
C7 0.033(2) 0.0249(19) 0.038(2) 0.0024(15) -0.0014(14) 0.0049(15)
C8 0.050(2) 0.032(2) 0.0252(18) 0.0012(17) -0.0025(15) 0.0067(15)
C9 0.045(2) 0.0271(18) 0.0244(17) -0.0020(16) 0.0047(14) -0.0011(14)
C10 0.0329(19) 0.0228(18) 0.0306(18) 0.0020(15) 0.0042(13) 0.0000(14)
C11 0.0239(16) 0.0220(16) 0.0247(16) -0.0041(14) 0.0014(12) -0.0019(13)
C12 0.0225(16) 0.0213(16) 0.0242(16) -0.0003(13) 0.0013(12) -0.0014(13)
C13 0.0294(18) 0.0280(18) 0.0162(14) 0.0039(14) 0.0026(12) 0.0010(12)
N14 0.0292(15) 0.0296(15) 0.0266(15) 0.0035(12) -0.0026(11) -0.0021(11)
C15 0.0280(19) 0.039(2) 0.0302(19) 0.0060(16) -0.0038(13) -0.0009(15)
C16 0.0322(19) 0.0319(19) 0.0254(17) 0.0117(15) 0.0007(13) 0.0007(14)
C17 0.0330(18) 0.0275(17) 0.0157(14) 0.0029(14) 0.0035(12) 0.0033(12)
C18 0.039(2) 0.0234(17) 0.0257(17) 0.0081(15) 0.0059(13) 0.0037(13)
C19 0.046(2) 0.0235(18) 0.0267(18) -0.0038(16) 0.0052(14) -0.0003(14)
C20 0.0317(19) 0.034(2) 0.0262(18) -0.0046(15) 0.0015(14) 0.0012(14)
C21 0.0295(18) 0.0287(18) 0.0244(17) 0.0030(15) 0.0029(12) 0.0046(13)
C22 0.0285(17) 0.0252(17) 0.0172(14) 0.0011(13) 0.0047(11) 0.0017(12)
C23 0.036(2) 0.030(2) 0.0281(19) 0.0015(16) -0.0007(14) 0.0040(15)
N24 0.0352(17) 0.0252(16) 0.0244(15) 0.0015(13) -0.0011(11) 0.0017(12)
C25 0.0223(16) 0.0253(17) 0.0269(17) 0.0009(14) 0.0000(12) 0.0002(13)
C26 0.0318(18) 0.0291(19) 0.0301(19) 0.0035(15) -0.0008(13) 0.0039(14)
C27 0.0304(18) 0.0215(18) 0.040(2) 0.0050(15) -0.0001(14) -0.0010(15)
C28 0.0221(16) 0.0249(17) 0.0324(18) -0.0024(13) 0.0013(12) -0.0041(14)
C29 0.0292(18) 0.0263(19) 0.041(2) 0.0011(15) 0.0040(14) -0.0082(16)
C30 0.0339(19) 0.034(2) 0.032(2) -0.0027(16) 0.0013(14) -0.0097(16)
C31 0.036(2) 0.037(2) 0.0250(17) -0.0054(16) -0.0026(14) -0.0007(15)
C32 0.0295(18) 0.0260(18) 0.0319(18) 0.0002(15) -0.0010(13) -0.0037(14)
C33 0.0213(16) 0.0265(18) 0.0252(17) -0.0028(14) -0.0021(12) -0.0018(13)
C34 0.0210(16) 0.0216(16) 0.0264(16) -0.0007(13) -0.0001(12) -0.0021(13)
C35 0.0321(18) 0.0248(16) 0.0157(14) -0.0001(14) 0.0010(11) -0.0014(12)
N36 0.0323(16) 0.0244(15) 0.0277(15) -0.0021(12) -0.0022(11) -0.0019(11)
C37 0.042(2) 0.0228(18) 0.0306(19) -0.0050(16) 0.0020(14) -0.0026(14)
C38 0.045(2) 0.0202(17) 0.0252(17) 0.0067(15) 0.0001(13) 0.0011(14)
C39 0.0342(19) 0.0263(18) 0.0180(15) 0.0034(14) -0.0001(12) -0.0024(12)
C40 0.043(2) 0.030(2) 0.0252(17) 0.0129(17) -0.0022(14) -0.0023(14)
C41 0.031(2) 0.048(2) 0.0299(19) 0.0100(17) -0.0045(14) -0.0032(16)
C42 0.0317(19) 0.039(2) 0.0294(18) -0.0043(16) -0.0021(14) -0.0012(15)
C43 0.0321(19) 0.0260(18) 0.0227(16) 0.0034(15) -0.0021(13) -0.0015(13)
C44 0.0288(17) 0.0245(17) 0.0160(14) 0.0030(13) -0.0001(11) -0.0006(12)

loop_
_geom_bond_atom_site_label_1
_geom_bond_atom_site_label_2
_geom_bond_distance
_geom_bond_site_symmetry_1
_geom_bond_site_symmetry_2
_geom_bond_publ_flag
N2 C1 1.453(4) . . no
N2 C3 1.380(3) . . no
N2 H48 0.93(3) . . no
N14 C13 1.331(3) . . no
N14 C15 1.368(4) . . no
N24 C23 1.463(3) . . no
N24 C25 1.380(3) . . no
N24 H64 0.94(3) . . no
N36 C35 1.333(3) . . no
N36 C37 1.372(4) . . no
C1 H45 0.98(3) . . no
C1 H46 1.05(3) . . no
C1 H47 1.03(3) . . no
C3 C4 1.422(4) . . no
C3 C12 1.403(3) . . no
C4 C5 1.363(4) . . no
C4 H49 1.02(2) . . no
C5 C6 1.417(4) . . no
C5 H50 0.97(2) . . no
C6 C7 1.420(4) . . no
C6 C11 1.421(4) . . no
C7 C8 1.366(4) . . no
C7 H51 1.01(3) . . no
C8 C9 1.396(4) . . no
C8 H52 0.95(3) . . no
C9 C10 1.368(4) . . no
C9 H53 0.99(2) . . no
C10 C11 1.422(4) . . no
C10 H54 0.95(2) . . no
C11 C12 1.426(3) . . no
C12 C13 1.495(4) . . no
C13 C22 1.435(4) . . no
C15 C16 1.357(4) . . no
C15 H55 0.95(2) . . no
C16 C17 1.414(4) . . no
C16 H56 0.99(3) . . no
C17 C18 1.414(4) . . no
C17 C22 1.417(4) . . no
C18 C19 1.361(4) . . no
C18 H57 0.96(2) . . no
C19 C20 1.406(4) . . no
C19 H58 0.96(3) . . no
C20 C21 1.370(4) . . no
C20 H59 0.98(2) . . no
C21 C22 1.414(4) . . no
C21 H60 0.97(3) . . no
C23 H61 1.03(3) . . no
C23 H62 1.04(3) . . no
C23 H63 1.01(3) . . no
C25 C26 1.422(4) . . no
C25 C34 1.392(3) . . no
C26 C27 1.359(4) . . no
C26 H65 0.98(2) . . no
C27 C28 1.410(4) . . no
C27 H66 0.99(2) . . no
C28 C29 1.412(4) . . no
C28 C33 1.426(4) . . no
C29 C30 1.366(4) . . no
C29 H67 0.97(3) . . no
C30 C31 1.400(4) . . no
C30 H68 0.94(2) . . no
C31 C32 1.372(4) . . no
C31 H69 0.96(2) . . no
C32 C33 1.423(4) . . no
C32 H70 0.99(2) . . no
C33 C34 1.429(3) . . no
C34 C35 1.502(4) . . no
C35 C44 1.434(4) . . no
C37 C38 1.358(4) . . no
C37 H71 1.02(3) . . no
C38 C39 1.413(4) . . no
C38 H72 0.96(3) . . no
C39 C40 1.414(4) . . no
C39 C44 1.418(4) . . no
C40 C41 1.358(4) . . no
C40 H73 0.92(3) . . no
C41 C42 1.411(4) . . no
C41 H74 1.00(3) . . no
C42 C43 1.365(4) . . no
C42 H75 0.97(3) . . no
C43 C44 1.410(4) . . no
C43 H76 0.97(3) . . no

loop_
_cod_related_entry_id
_cod_related_entry_database
_cod_related_entry_code
1 ChemSpider 9449192
